data_2003211
loop_
_publ_author_name
'Marcus Geselle'
'Hartmut Fuess'

_publ_section_title
;
Hexakis(2-chloroethylammonium) Hexachloroplumbate(II) Chloride
;
_journal_coeditor_code MU1117
_journal_issue 2
_journal_name_full 'Acta Crystallographica C'
_journal_page_first 242
_journal_page_last 244
_journal_paper_doi 10.1107/S0108270194009583
_journal_volume 51
_journal_year 1995
_chemical_formula_analytical ?
_chemical_formula_moiety 'C12 H42 Cl14 N6 Pb1'
_chemical_formula_structural
;
(Cl C2 H4 N H3 1+)6 (Pb Cl6 4-) (Cl 1-)2
;
_chemical_formula_sum 'C12 H42 Cl14 N6 Pb'
_chemical_formula_weight 974.05
_space_group_IT_number 2
_symmetry_space_group_name_Hall '-P 1'
_symmetry_space_group_name_H-M 'P -1'
_cell_angle_alpha 83.28(1)
_cell_angle_beta 81.07(1)
_cell_angle_gamma 74.30(1)
_cell_formula_units_Z 1
_cell_length_a 8.175(1)
_cell_length_b 10.150(2)
_cell_length_c 11.254(1)
_cell_measurement_reflns_used 25
_cell_measurement_temperature 298
_cell_measurement_theta_max 16.68
_cell_measurement_theta_min 2.89
_cell_volume 885.3(2)
_computing_data_collection
;
CAD4 Diffractometer Control Software (Enraf-Nonius, 1991)
;
_diffrn_radiation_type 'Mo K\a'
_diffrn_radiation_wavelength 0.71069
_exptl_absorpt_coefficient_mu 5.88
_exptl_crystal_colour colourless
_exptl_crystal_density_diffrn 1.827
_exptl_crystal_density_meas ?
_exptl_crystal_density_method ?
_exptl_crystal_description prism
_exptl_crystal_size_max 0.175
_exptl_crystal_size_mid 0.175
_exptl_crystal_size_min 0.100
_cod_original_formula_sum 'C12 H42 Cl14 N6 Pb1'
_cod_database_code 2003211

loop_
_symmetry_equiv_pos_as_xyz
+x,+y,+z
-x,-y,-z

loop_
_atom_site_aniso_label
_atom_site_aniso_U_11
_atom_site_aniso_U_12
_atom_site_aniso_U_13
_atom_site_aniso_U_22
_atom_site_aniso_U_23
_atom_site_aniso_U_33
Pb .0334(1) -.00830(9) -.00764(9) .0361(1) .00068(9) .0364(2)
Cl1 .0479(7) -.0186(5) -.0098(5) .0531(7) .0012(5) .0480(6)
Cl2 .0463(7) -.0092(5) -.0065(5) .0503(7) -.0047(5) .0555(7)
Cl3 .0386(6) -.0025(5) -.0030(5) .0573(7) .0046(5) .0513(7)
Cl4 .079(1) -.0074(6) -.0156(7) .0475(7) -.0063(6) .0525(7)
Cl5 .0627(9) -.0246(9) -.0020(7) .102(1) .0079(9) .0652(9)
Cl6 .081(1) -.043(1) -.029(1) .093(1) .034(1) .089(1)
Cl7 .091(1) -.038(1) -.0029(8) .115(1) .0000(9) .0550(9)
N1 .054(3) -.016(2) -.007(2) .060(3) .004(2) .040(2)
C1 .063(4) -.026(3) -.017(3) .085(4) .012(3) .050(3)
C2 .080(5) -.028(4) -.006(3) .119(6) -.005(3) .046(3)
N2 .050(3) -.011(2) -.017(2) .061(3) .006(2) .061(3)
C3 .053(3) -.028(3) -.011(3) .084(4) .008(3) .056(3)
C4 .051(4) -.007(3) -.017(3) .102(5) .019(4) .085(5)
N3 .054(3) -.009(2) .001(2) .073(3) -.010(2) .055(3)
C5 .054(3) -.011(3) -.017(3) .073(4) .005(3) .055(3)
C6 .088(5) -.004(4) .011(4) .063(4) -.006(3) .083(5)

loop_
_atom_site_label
_atom_site_fract_x
_atom_site_fract_y
_atom_site_fract_z
_atom_site_U_iso_or_equiv
Pb .50000 1.0 .50000 .0354(2)
Cl1 .6525(2) 1.2215(1) .4190(1) .0486(9)
Cl2 .5536(2) .9145(1) .2567(1) .0513(9)
Cl3 .8307(2) .8287(1) .5547(1) .0521(9)
Cl4 .3372(2) .5454(1) .3147(1) .060(1)
Cl5 .7122(2) .3087(2) .0313(2) .078(1)
Cl6 1.1372(3) 1.0715(2) .0972(2) .085(2)
Cl7 .8964(3) .5916(2) .1451(2) .086(2)
N1 .4136(6) .2482(5) .2104(4) .051(3)
H1 .492(5) .293(3) .245(2) .10(2)
H2 .474(6) .147(2) .199(1) .10(2)
H3 .302(1) .255(5) .268(2) .10(2)
C1 .3729(7) .3200(6) .0926(5) .065(5)
H4 .348(1) .432(1) .0980(8) .14(3)
H5 .258(1) .297(1) .0699(7) .14(3)
C2 .5221(9) .2731(7) -.0050(5) .081(7)
H6 .545(1) .162(1) -.011(1) .27(6)
H7 .491(1) .328(1) -.0919(9) .27(6)
N2 1.1654(6) .8625(5) .3326(5) .058(4)
H8 1.255(6) .914(8) .292(4) .18(3)
H9 1.225(8) .760(1) .349(7) .18(3)
H10 1.108(2) .903(8) .413(3) .18(3)
C3 1.0331(7) .8772(6) .2508(5) .063(5)
H11 1.089(1) .815(1) .174(1) .10(2)
H12 .924(1) .842(1) .301(1) .10(2)
C4 .9727(6) 1.0228(7) .2057(6) .083(6)
H13 .857(1) 1.036(1) .163(1) .10(2)
H14 .943(1) 1.088(1) .282(1) .10(2)
N3 .6704(7) .5943(6) .4004(4) .063(4)
H15 .595(2) .556(5) .355(5) .14(2)
H16 .665(2) .694(2) .369(6) .14(2)
H17 .627(3) .590(6) .491(1) .14(2)
C5 .8477(7) .5114(6) .3810(5) .061(5)
H18 .935(1) .575(1) .3876(9) .10(2)
H19 .867(1) .425(1) .4499(9) .10(2)
C6 .8850(9) .4572(5) .2556(7) .083(6)
H20 1.007(2) .379(1) .2484(9) .20(4)
H21 .782(2) .412(1) .2422(9) .20(4)
